data_4307202
loop_
_publ_author_name
'Kendra Redin'
'Aaron D. Wilson'
'Rachel Newell'
'M. Rakowski DuBois'
'Daniel L. DuBois'

_publ_contact_author_address
'Division of Chemical Sciences, Pacific Northwest National Laboratory, Richland, Wa 99352, USA'
_publ_contact_author_name 'Daniel L. DuBois'
_publ_section_title
;
Studies of Structural Effects on the Half-Wave Potentials of Mononuclear
and Dinuclear Nickel(II) Diphosphine/Dithiolate Complexes
;
_journal_name_full 'Inorganic Chemistry'
_journal_page_first 1268
_journal_page_last 1276
_journal_paper_doi 10.1021/ic061740x
_journal_volume 46
_journal_year 2007
_chemical_formula_sum 'C15 H34 F3 N Ni O3 P2 S3'
_chemical_formula_weight 550.26
_chemical_name_common '[Ni(PNP)(SCH2CH2SMe)](OTf)'
_chemical_name_systematic
; 
 ? 
;
_space_group_IT_number 2
_symmetry_cell_setting triclinic
_symmetry_space_group_name_Hall '-P 1'
_symmetry_space_group_name_H-M 'P -1'
_atom_sites_solution_hydrogens geom
_atom_sites_solution_primary direct
_atom_sites_solution_secondary difmap
_audit_creation_method SHELXL-97
_cell_angle_alpha 71.276(7)
_cell_angle_beta 82.684(7)
_cell_angle_gamma 81.593(7)
_cell_formula_units_Z 2
_cell_length_a 8.781(3)
_cell_length_b 10.217(3)
_cell_length_c 14.543(4)
_cell_measurement_temperature 154(2)
_cell_measurement_theta_max 28.818
_cell_measurement_theta_min 2.328
_cell_volume 1217.9(6)
_computing_cell_refinement 'Bruker XSCANS'
_computing_data_collection 'Bruker XSCANS'
_computing_data_reduction 'Bruker SHELXTL'
_computing_molecular_graphics 'Bruker SHELXTL'
_computing_publication_material 'Bruker SHELXTL'
_computing_structure_refinement 'SHELXL-97 (Sheldrick, 1997)'
_computing_structure_solution 'SHELXS-97 (Sheldrick, 1990)'
_diffrn_ambient_temperature 154(2)
_diffrn_measured_fraction_theta_full 0.999
_diffrn_measured_fraction_theta_max 0.999
_diffrn_measurement_device_type 'Bruker P4'
_diffrn_measurement_method '\w scans'
_diffrn_radiation_monochromator graphite
_diffrn_radiation_source 'fine-focus sealed tube'
_diffrn_radiation_type MoK\a
_diffrn_radiation_wavelength 0.71073
_diffrn_reflns_av_R_equivalents 0.3101
_diffrn_reflns_av_sigmaI/netI 0.2174
_diffrn_reflns_limit_h_max 11
_diffrn_reflns_limit_h_min -11
_diffrn_reflns_limit_k_max 9
_diffrn_reflns_limit_k_min -13
_diffrn_reflns_limit_l_max 18
_diffrn_reflns_limit_l_min -18
_diffrn_reflns_number 9693
_diffrn_reflns_theta_full 27.48
_diffrn_reflns_theta_max 27.48
_diffrn_reflns_theta_min 2.12
_exptl_absorpt_coefficient_mu 1.224
_exptl_absorpt_correction_T_max 0.7919
_exptl_absorpt_correction_T_min 0.5798
_exptl_absorpt_correction_type none
_exptl_absorpt_process_details 'absorption correction applied using SADABS (B 33-38)'
_exptl_crystal_colour Red
_exptl_crystal_density_diffrn 1.500
_exptl_crystal_density_method 'not measured'
_exptl_crystal_description Rhomboid
_exptl_crystal_F_000 576
_exptl_crystal_size_max .5
_exptl_crystal_size_mid .2
_exptl_crystal_size_min .2
_refine_diff_density_max 1.943
_refine_diff_density_min -1.131
_refine_diff_density_rms 0.191
_refine_ls_extinction_method none
_refine_ls_goodness_of_fit_ref 1.045
_refine_ls_hydrogen_treatment mixed
_refine_ls_matrix_type full
_refine_ls_number_parameters 259
_refine_ls_number_reflns 5580
_refine_ls_number_restraints 0
_refine_ls_restrained_S_all 1.045
_refine_ls_R_factor_all 0.1526
_refine_ls_R_factor_gt 0.0978
_refine_ls_shift/su_max 0.000
_refine_ls_shift/su_mean 0.000
_refine_ls_structure_factor_coef Fsqd
_refine_ls_weighting_details 'calc w=1/[\s^2^(Fo^2^)+(0.1578P)^2^+0.6875P] where P=(Fo^2^+2Fc^2^)/3'
_refine_ls_weighting_scheme calc
_refine_ls_wR_factor_gt 0.2568
_refine_ls_wR_factor_ref 0.3083
_reflns_number_gt 3172
_reflns_number_total 5580
_reflns_threshold_expression >2sigma(I)
_cod_data_source_file ic061740xsi20060913_033027_1.cif
_cod_data_source_block p21
_cod_depositor_comments
;
The following automatic conversions were performed:
'_symmetry_cell_setting' value 'Triclinic' changed to 'triclinic'
according to '/home/saulius/struct/CIF-dictionaries/cif_core.dic'
dictionary named 'cif_core.dic' version 2.4.1 from 2010-06-29.

Automatic conversion script
Id: cif_fix_enum 1527 2010-12-29 10:47:43Z saulius 
;
_cod_original_cell_volume 1218.0(6)
_cod_database_code 4307202

loop_
_symmetry_equiv_pos_as_xyz
'x, y, z'
'-x, -y, -z'

loop_
_atom_site_label
_atom_site_type_symbol
_atom_site_fract_x
_atom_site_fract_y
_atom_site_fract_z
_atom_site_U_iso_or_equiv
_atom_site_adp_type
_atom_site_occupancy
_atom_site_symmetry_multiplicity
_atom_site_calc_flag
_atom_site_refinement_flags
_atom_site_disorder_assembly
_atom_site_disorder_group
Ni1 Ni 0.23578(10) 0.87666(10) 0.35378(6) 0.0266(3) Uani 1 1 d . . .
N1 N 0.1721(7) 0.8997(7) 0.0965(5) 0.0341(15) Uani 1 1 d . . .
P1 P 0.1596(2) 0.7353(2) 0.28837(13) 0.0279(4) Uani 1 1 d . . .
P2 P 0.2660(2) 1.0343(2) 0.21251(13) 0.0279(4) Uani 1 1 d . . .
S1 S 0.2529(3) 1.0368(2) 0.42099(14) 0.0385(5) Uani 1 1 d . . .
S2 S 0.2404(2) 0.7157(2) 0.49763(13) 0.0343(5) Uani 1 1 d . . .
S3 S -0.3166(3) 0.6069(3) 0.17450(18) 0.0450(6) Uani 1 1 d . . .
F1 F -0.3160(10) 0.3418(7) 0.1934(6) 0.092(3) Uani 1 1 d . . .
F2 F -0.5251(7) 0.4641(7) 0.1491(5) 0.0735(19) Uani 1 1 d . . .
F3 F -0.3220(9) 0.4697(7) 0.0495(5) 0.0762(19) Uani 1 1 d . . .
O1 O -0.3833(11) 0.5831(11) 0.2695(6) 0.092(3) Uani 1 1 d . . .
O2 O -0.1517(8) 0.5890(10) 0.1574(6) 0.072(2) Uani 1 1 d . . .
O3 O -0.3858(9) 0.7267(8) 0.1024(7) 0.074(2) Uani 1 1 d . . .
C1 C 0.2653(12) 0.9473(10) 0.5516(6) 0.051(2) Uani 1 1 d . . .
H1A H 0.3751 0.9231 0.5655 0.071 Uiso 1 1 calc R . .
H1B H 0.2160 1.0100 0.5892 0.071 Uiso 1 1 calc R . .
C2 C 0.1834(11) 0.8130(9) 0.5836(6) 0.0412(19) Uani 1 1 d . . .
H2A H 0.0700 0.8378 0.5869 0.058 Uiso 1 1 calc R . .
H2B H 0.2114 0.7547 0.6493 0.058 Uiso 1 1 calc R . .
C3 C 0.4451(10) 0.6717(10) 0.5077(7) 0.048(2) Uani 1 1 d . . .
H3A H 0.4954 0.7571 0.4890 0.067 Uiso 1 1 calc R . .
H3B H 0.4877 0.6164 0.4645 0.067 Uiso 1 1 calc R . .
H3C H 0.4636 0.6176 0.5752 0.067 Uiso 1 1 calc R . .
C4 C 0.2024(9) 0.7579(9) 0.1577(5) 0.0352(17) Uani 1 1 d . . .
H4A H 0.3126 0.7249 0.1455 0.049 Uiso 1 1 calc R . .
H4B H 0.1396 0.6990 0.1390 0.049 Uiso 1 1 calc R . .
C5 C 0.2940(9) 0.9804(9) 0.1014(5) 0.0345(17) Uani 1 1 d . . .
H5A H 0.2955 1.0641 0.0435 0.048 Uiso 1 1 calc R . .
H5B H 0.3953 0.9237 0.1000 0.048 Uiso 1 1 calc R . .
C6 C 0.1717(11) 0.9018(11) -0.0045(6) 0.046(2) Uani 1 1 d . . .
H6A H 0.2671 0.8499 -0.0232 0.065 Uiso 1 1 calc R . .
H6B H 0.1653 0.9982 -0.0474 0.065 Uiso 1 1 calc R . .
H6C H 0.0825 0.8587 -0.0108 0.065 Uiso 1 1 calc R . .
C7 C -0.0511(8) 0.7565(9) 0.3035(6) 0.0369(18) Uani 1 1 d . . .
H7A H -0.0881 0.8563 0.2754 0.052 Uiso 1 1 calc R . .
H7B H -0.0902 0.7052 0.2657 0.052 Uiso 1 1 calc R . .
C8 C -0.1205(10) 0.7062(11) 0.4090(7) 0.053(2) Uani 1 1 d . . .
H8A H -0.0763 0.6104 0.4398 0.074 Uiso 1 1 calc R . .
H8B H -0.2328 0.7094 0.4101 0.074 Uiso 1 1 calc R . .
H8C H -0.0968 0.7664 0.4446 0.074 Uiso 1 1 calc R . .
C9 C 0.2243(10) 0.5479(8) 0.3416(6) 0.0358(17) Uani 1 1 d . . .
H9A H 0.3372 0.5323 0.3257 0.050 Uiso 1 1 calc R . .
H9B H 0.2056 0.5230 0.4134 0.050 Uiso 1 1 calc R . .
C10 C 0.1470(11) 0.4517(9) 0.3078(7) 0.049(2) Uani 1 1 d . . .
H10A H 0.0356 0.4628 0.3258 0.068 Uiso 1 1 calc R . .
H10B H 0.1893 0.3554 0.3386 0.068 Uiso 1 1 calc R . .
H10C H 0.1659 0.4743 0.2368 0.068 Uiso 1 1 calc R . .
C11 C 0.4401(9) 1.1189(9) 0.2002(6) 0.0361(17) Uani 1 1 d . . .
H11A H 0.4603 1.1754 0.1313 0.051 Uiso 1 1 calc R . .
H11B H 0.4226 1.1827 0.2403 0.051 Uiso 1 1 calc R . .
C12 C 0.5817(8) 1.0147(10) 0.2316(6) 0.045(2) Uani 1 1 d . . .
H12A H 0.5569 0.9493 0.2960 0.063 Uiso 1 1 calc R . .
H12B H 0.6673 1.0645 0.2347 0.063 Uiso 1 1 calc R . .
H12C H 0.6117 0.9635 0.1844 0.063 Uiso 1 1 calc R . .
C13 C 0.1006(9) 1.1708(9) 0.1931(6) 0.040(2) Uani 1 1 d . . .
H13A H 0.0085 1.1285 0.1884 0.057 Uiso 1 1 calc R . .
H13B H 0.0802 1.2027 0.2515 0.057 Uiso 1 1 calc R . .
C14 C 0.1172(11) 1.2970(9) 0.1044(6) 0.043(2) Uani 1 1 d . . .
H14A H 0.2074 1.3410 0.1079 0.060 Uiso 1 1 calc R . .
H14B H 0.0242 1.3634 0.1024 0.060 Uiso 1 1 calc R . .
H14C H 0.1310 1.2684 0.0454 0.060 Uiso 1 1 calc R . .
C15 C -0.3744(11) 0.4658(10) 0.1374(7) 0.050(2) Uani 1 1 d . . .

loop_
_atom_site_aniso_label
_atom_site_aniso_U_11
_atom_site_aniso_U_22
_atom_site_aniso_U_33
_atom_site_aniso_U_23
_atom_site_aniso_U_13
_atom_site_aniso_U_12
Ni1 0.0283(5) 0.0277(5) 0.0217(5) -0.0034(4) -0.0037(3) -0.0051(4)
N1 0.034(3) 0.036(4) 0.029(3) -0.009(3) -0.007(3) 0.008(3)
P1 0.0295(9) 0.0277(10) 0.0252(9) -0.0046(7) -0.0030(7) -0.0071(8)
P2 0.0281(9) 0.0289(10) 0.0243(9) -0.0043(8) -0.0012(7) -0.0055(8)
S1 0.0490(12) 0.0368(11) 0.0303(10) -0.0105(8) -0.0069(8) -0.0035(9)
S2 0.0370(10) 0.0371(11) 0.0246(9) -0.0005(8) -0.0054(7) -0.0094(8)
S3 0.0384(11) 0.0435(13) 0.0556(13) -0.0161(10) -0.0044(9) -0.0098(10)
F1 0.113(6) 0.054(4) 0.103(6) 0.008(4) -0.060(5) -0.018(4)
F2 0.052(3) 0.085(5) 0.093(5) -0.031(4) 0.001(3) -0.036(3)
F3 0.103(5) 0.073(5) 0.066(4) -0.037(4) 0.009(4) -0.033(4)
O1 0.114(7) 0.121(8) 0.067(5) -0.050(5) 0.018(5) -0.074(6)
O2 0.047(4) 0.101(7) 0.083(6) -0.043(5) -0.014(4) -0.016(4)
O3 0.063(5) 0.049(4) 0.097(6) -0.008(4) 0.001(4) -0.009(4)
C1 0.061(6) 0.061(6) 0.029(4) -0.016(4) -0.016(4) 0.013(5)
C2 0.054(5) 0.037(5) 0.028(4) -0.007(3) -0.007(3) 0.003(4)
C3 0.045(5) 0.046(5) 0.046(5) -0.006(4) -0.016(4) 0.008(4)
C4 0.039(4) 0.038(4) 0.030(4) -0.014(3) -0.001(3) 0.000(4)
C5 0.036(4) 0.038(4) 0.025(4) -0.004(3) 0.000(3) -0.006(3)
C6 0.053(5) 0.061(6) 0.027(4) -0.020(4) -0.008(4) 0.007(5)
C7 0.028(4) 0.044(5) 0.044(4) -0.018(4) -0.001(3) -0.009(3)
C8 0.029(4) 0.065(7) 0.057(6) -0.009(5) 0.006(4) -0.008(4)
C9 0.052(5) 0.020(3) 0.030(4) 0.002(3) -0.005(3) -0.008(3)
C10 0.056(5) 0.031(4) 0.056(5) -0.007(4) -0.007(4) -0.009(4)
C11 0.037(4) 0.037(4) 0.033(4) -0.008(3) 0.000(3) -0.013(3)
C12 0.024(4) 0.067(6) 0.042(5) -0.012(4) -0.002(3) -0.007(4)
C13 0.031(4) 0.038(4) 0.037(4) 0.003(3) 0.002(3) 0.007(3)
C14 0.051(5) 0.033(4) 0.032(4) 0.002(3) -0.001(3) 0.005(4)
C15 0.053(5) 0.052(6) 0.042(5) -0.001(4) -0.016(4) -0.018(5)

loop_
_atom_type_symbol
_atom_type_description
_atom_type_scat_dispersion_real
_atom_type_scat_dispersion_imag
_atom_type_scat_source
C C 0.0033 0.0016 'International Tables Vol C Tables 4.2.6.8 and 6.1.1.4'
H H 0.0000 0.0000 'International Tables Vol C Tables 4.2.6.8 and 6.1.1.4'
N N 0.0061 0.0033 'International Tables Vol C Tables 4.2.6.8 and 6.1.1.4'
O O 0.0106 0.0060 'International Tables Vol C Tables 4.2.6.8 and 6.1.1.4'
F F 0.0171 0.0103 'International Tables Vol C Tables 4.2.6.8 and 6.1.1.4'
P P 0.1023 0.0942 'International Tables Vol C Tables 4.2.6.8 and 6.1.1.4'
S S 0.1246 0.1234 'International Tables Vol C Tables 4.2.6.8 and 6.1.1.4'
Ni Ni 0.3393 1.1124 'International Tables Vol C Tables 4.2.6.8 and 6.1.1.4'

loop_
_geom_angle_atom_site_label_1
_geom_angle_atom_site_label_2
_geom_angle_atom_site_label_3
_geom_angle
_geom_angle_site_symmetry_1
_geom_angle_site_symmetry_3
_geom_angle_publ_flag
P2 Ni1 P1 91.93(8) . . ?
P2 Ni1 S1 87.77(8) . . ?
P1 Ni1 S1 166.18(9) . . ?
P2 Ni1 S2 171.98(8) . . ?
P1 Ni1 S2 91.66(8) . . ?
S1 Ni1 S2 90.45(8) . . ?
C4 N1 C5 109.8(6) . . ?
C4 N1 C6 109.3(7) . . ?
C5 N1 C6 108.4(7) . . ?
C4 P1 C7 103.3(4) . . ?
C4 P1 C9 101.2(4) . . ?
C7 P1 C9 107.4(4) . . ?
C4 P1 Ni1 120.7(3) . . ?
C7 P1 Ni1 106.4(3) . . ?
C9 P1 Ni1 116.5(3) . . ?
C11 P2 C13 107.6(4) . . ?
C11 P2 C5 100.9(4) . . ?
C13 P2 C5 105.1(4) . . ?
C11 P2 Ni1 112.0(3) . . ?
C13 P2 Ni1 111.3(3) . . ?
C5 P2 Ni1 118.9(3) . . ?
C1 S1 Ni1 106.6(3) . . ?
C2 S2 C3 102.8(4) . . ?
C2 S2 Ni1 104.0(3) . . ?
C3 S2 Ni1 101.4(3) . . ?
O1 S3 O2 119.2(5) . . ?
O1 S3 O3 115.9(6) . . ?
O2 S3 O3 112.1(5) . . ?
O1 S3 C15 103.6(5) . . ?
O2 S3 C15 102.4(5) . . ?
O3 S3 C15 100.2(5) . . ?
C2 C1 S1 110.5(6) . . ?
C1 C2 S2 110.2(6) . . ?
N1 C4 P1 113.8(5) . . ?
N1 C5 P2 112.2(5) . . ?
C8 C7 P1 114.7(6) . . ?
C10 C9 P1 115.0(5) . . ?
C12 C11 P2 112.5(6) . . ?
C14 C13 P2 116.5(6) . . ?
F3 C15 F2 110.7(8) . . ?
F3 C15 F1 104.9(10) . . ?
F2 C15 F1 105.7(8) . . ?
F3 C15 S3 113.0(7) . . ?
F2 C15 S3 111.5(8) . . ?
F1 C15 S3 110.6(6) . . ?

loop_
_geom_bond_atom_site_label_1
_geom_bond_atom_site_label_2
_geom_bond_distance
_geom_bond_site_symmetry_2
_geom_bond_publ_flag
Ni1 P2 2.179(2) . ?
Ni1 P1 2.183(2) . ?
Ni1 S1 2.188(2) . ?
Ni1 S2 2.208(2) . ?
N1 C4 1.442(10) . ?
N1 C5 1.465(11) . ?
N1 C6 1.464(9) . ?
P1 C4 1.836(8) . ?
P1 C7 1.825(8) . ?
P1 C9 1.852(8) . ?
P2 C11 1.826(8) . ?
P2 C13 1.842(8) . ?
P2 C5 1.845(8) . ?
S1 C1 1.834(8) . ?
S2 C2 1.815(8) . ?
S2 C3 1.801(8) . ?
S3 O1 1.390(9) . ?
S3 O2 1.433(8) . ?
S3 O3 1.445(8) . ?
S3 C15 1.847(10) . ?
F1 C15 1.336(11) . ?
F2 C15 1.314(11) . ?
F3 C15 1.292(11) . ?
C1 C2 1.552(13) . ?
C7 C8 1.528(12) . ?
C9 C10 1.503(12) . ?
C11 C12 1.528(11) . ?
C13 C14 1.513(11) . ?

loop_
_geom_torsion_atom_site_label_1
_geom_torsion_atom_site_label_2
_geom_torsion_atom_site_label_3
_geom_torsion_atom_site_label_4
_geom_torsion
_geom_torsion_site_symmetry_1
_geom_torsion_site_symmetry_2
_geom_torsion_site_symmetry_3
_geom_torsion_site_symmetry_4
_geom_torsion_publ_flag
P2 Ni1 P1 C4 19.1(3) . . . . ?
S1 Ni1 P1 C4 107.6(4) . . . . ?
S2 Ni1 P1 C4 -153.7(3) . . . . ?
P2 Ni1 P1 C7 -97.8(3) . . . . ?
S1 Ni1 P1 C7 -9.4(5) . . . . ?
S2 Ni1 P1 C7 89.3(3) . . . . ?
P2 Ni1 P1 C9 142.5(3) . . . . ?
S1 Ni1 P1 C9 -129.0(4) . . . . ?
S2 Ni1 P1 C9 -30.3(3) . . . . ?
P1 Ni1 P2 C11 -139.5(3) . . . . ?
S1 Ni1 P2 C11 54.3(3) . . . . ?
S2 Ni1 P2 C11 -23.0(7) . . . . ?
P1 Ni1 P2 C13 100.0(3) . . . . ?
S1 Ni1 P2 C13 -66.2(3) . . . . ?
S2 Ni1 P2 C13 -143.5(7) . . . . ?
P1 Ni1 P2 C5 -22.3(3) . . . . ?
S1 Ni1 P2 C5 171.5(3) . . . . ?
S2 Ni1 P2 C5 94.2(7) . . . . ?
P2 Ni1 S1 C1 -170.9(3) . . . . ?
P1 Ni1 S1 C1 100.1(5) . . . . ?
S2 Ni1 S1 C1 1.3(3) . . . . ?
P2 Ni1 S2 C2 97.5(7) . . . . ?
P1 Ni1 S2 C2 -145.9(3) . . . . ?
S1 Ni1 S2 C2 20.4(3) . . . . ?
P2 Ni1 S2 C3 -8.9(7) . . . . ?
P1 Ni1 S2 C3 107.6(3) . . . . ?
S1 Ni1 S2 C3 -86.0(3) . . . . ?
Ni1 S1 C1 C2 -27.6(7) . . . . ?
S1 C1 C2 S2 46.1(7) . . . . ?
C3 S2 C2 C1 62.7(6) . . . . ?
Ni1 S2 C2 C1 -42.7(6) . . . . ?
C5 N1 C4 P1 75.4(7) . . . . ?
C6 N1 C4 P1 -165.8(6) . . . . ?
C7 P1 C4 N1 72.7(7) . . . . ?
C9 P1 C4 N1 -176.2(6) . . . . ?
Ni1 P1 C4 N1 -45.8(7) . . . . ?
C4 N1 C5 P2 -79.6(7) . . . . ?
C6 N1 C5 P2 161.1(5) . . . . ?
C11 P2 C5 N1 176.1(5) . . . . ?
C13 P2 C5 N1 -72.1(6) . . . . ?
Ni1 P2 C5 N1 53.2(6) . . . . ?
C4 P1 C7 C8 164.8(7) . . . . ?
C9 P1 C7 C8 58.3(8) . . . . ?
Ni1 P1 C7 C8 -67.1(7) . . . . ?
C4 P1 C9 C10 -57.7(7) . . . . ?
C7 P1 C9 C10 50.2(7) . . . . ?
Ni1 P1 C9 C10 169.3(5) . . . . ?
C13 P2 C11 C12 170.2(6) . . . . ?
C5 P2 C11 C12 -79.9(6) . . . . ?
Ni1 P2 C11 C12 47.6(6) . . . . ?
C11 P2 C13 C14 48.4(8) . . . . ?
C5 P2 C13 C14 -58.5(8) . . . . ?
Ni1 P2 C13 C14 171.5(6) . . . . ?
O1 S3 C15 F3 -179.7(8) . . . . ?
O2 S3 C15 F3 -55.2(8) . . . . ?
O3 S3 C15 F3 60.3(8) . . . . ?
O1 S3 C15 F2 54.8(8) . . . . ?
O2 S3 C15 F2 179.3(7) . . . . ?
O3 S3 C15 F2 -65.2(8) . . . . ?
O1 S3 C15 F1 -62.5(10) . . . . ?
O2 S3 C15 F1 62.1(9) . . . . ?
O3 S3 C15 F1 177.5(8) . . . . ?
